data_4341040
loop_
_publ_author_name
'Zhang, Dongdi'
'Liang, Zhijie'
'Xie, Songqiang'
'Ma, Pengtao'
'Zhang, Chao'
'Wang, Jingping'
'Niu, Jingyang'

_publ_section_title
;
 A new Nb&#x2082;&#x2088; cluster based on tungstophosphate,
 [{Nb&#x2084;O&#x2086;(OH)&#x2084;}{Nb&#x2086;P&#x2082;W&#x2081;&#x2082;O&#x2086;&#x2081;}&#x2084;]&#x00B3;&#x2076;&#x207B;.
;
_journal_issue 18
_journal_name_full 'Inorganic chemistry'
_journal_page_first 9917
_journal_page_last 9922
_journal_paper_doi 10.1021/ic501575x
_journal_volume 53
_journal_year 2014
_chemical_formula_sum 'H76 Na12 Nb28 O278 P8 W48'
_chemical_formula_weight 16473.8
_chemical_name_systematic
;

 ?

;
_space_group_IT_number 15
_symmetry_cell_setting monoclinic
_symmetry_space_group_name_Hall '-C 2yc'
_symmetry_space_group_name_H-M 'C 1 2/c 1'
_atom_sites_solution_hydrogens notdet
_atom_sites_solution_primary direct
_atom_sites_solution_secondary difmap
_audit_creation_method SHELXL-97
_cell_angle_alpha 90.00
_cell_angle_beta 92.954(6)
_cell_angle_gamma 90.00
_cell_formula_units_Z 4
_cell_length_a 44.907(12)
_cell_length_b 31.328(9)
_cell_length_c 25.536(7)
_cell_measurement_reflns_used 6729
_cell_measurement_temperature 296(2)
_cell_measurement_theta_max 21.37
_cell_measurement_theta_min 2.23
_cell_volume 35877(17)
_computing_cell_refinement 'Bruker SAINT'
_computing_data_collection 'Bruker APEX2'
_computing_data_reduction 'Bruker SAINT'
_computing_molecular_graphics 'Bruker SHELXTL'
_computing_publication_material 'Bruker SHELXTL'
_computing_structure_refinement 'SHELXL-97 (Sheldrick, 1997)'
_computing_structure_solution 'SHELXS-97 (Sheldrick, 1990)'
_diffrn_ambient_temperature 296(2)
_diffrn_measured_fraction_theta_full 0.998
_diffrn_measured_fraction_theta_max 0.998
_diffrn_measurement_device_type 'Bruker APEX-II CCD'
_diffrn_measurement_method '\f and \w scans'
_diffrn_radiation_monochromator graphite
_diffrn_radiation_source 'fine-focus sealed tube'
_diffrn_radiation_type MoK\a
_diffrn_radiation_wavelength 0.71073
_diffrn_reflns_av_R_equivalents 0.1560
_diffrn_reflns_av_sigmaI/netI 0.1925
_diffrn_reflns_limit_h_max 53
_diffrn_reflns_limit_h_min -51
_diffrn_reflns_limit_k_max 27
_diffrn_reflns_limit_k_min -37
_diffrn_reflns_limit_l_max 30
_diffrn_reflns_limit_l_min -30
_diffrn_reflns_number 92545
_diffrn_reflns_theta_full 25.00
_diffrn_reflns_theta_max 25.00
_diffrn_reflns_theta_min 1.67
_diffrn_standards_number 0
_exptl_absorpt_coefficient_mu 16.311
_exptl_absorpt_correction_T_max 0.1008
_exptl_absorpt_correction_T_min 0.0649
_exptl_absorpt_correction_type multi-scan
_exptl_absorpt_process_details SADABS
_exptl_crystal_colour colorless
_exptl_crystal_density_diffrn 3.044
_exptl_crystal_density_method 'not measured'
_exptl_crystal_description block
_exptl_crystal_F_000 28880
_exptl_crystal_size_max 0.37
_exptl_crystal_size_mid 0.29
_exptl_crystal_size_min 0.26
_refine_diff_density_max 3.440
_refine_diff_density_min -2.451
_refine_diff_density_rms 0.424
_refine_ls_extinction_method none
_refine_ls_goodness_of_fit_ref 1.013
_refine_ls_hydrogen_treatment noref
_refine_ls_matrix_type full
_refine_ls_number_parameters 1709
_refine_ls_number_reflns 31558
_refine_ls_number_restraints 139
_refine_ls_restrained_S_all 1.015
_refine_ls_R_factor_all 0.1905
_refine_ls_R_factor_gt 0.0796
_refine_ls_shift/su_max 0.001
_refine_ls_shift/su_mean 0.000
_refine_ls_structure_factor_coef Fsqd
_refine_ls_weighting_details 'calc w=1/[\s^2^(Fo^2^)+(0.0565P)^2^+0.0000P] where P=(Fo^2^+2Fc^2^)/3'
_refine_ls_weighting_scheme calc
_refine_ls_wR_factor_gt 0.1784
_refine_ls_wR_factor_ref 0.2052
_reflns_number_gt 14042
_reflns_number_total 31558
_reflns_threshold_expression >2sigma(I)
_cod_data_source_file ic501575x_si_002.cif
_cod_data_source_block njy1
_cod_depositor_comments
;
The following automatic conversions were performed:

'_symmetry_cell_setting' value 'Monoclinic' changed to 'monoclinic'
according to
/home/saulius/struct/COD-crude-data--automatic-downloads/rss-feeds/ACS/lib/dictionaries/cif_core.dic
dictionary named 'cif_core.dic' version 2.4.2 from
2011-04-26.

'_exptl_absorpt_correction_type' value 'Multi-scan'
changed to 'multi-scan' according to
/home/saulius/struct/COD-crude-data--automatic-downloads/rss-feeds/ACS/lib/dictionaries/cif_core.dic
dictionary named 'cif_core.dic' version 2.4.2 from 2011-04-26.

Automatic conversion script
Id: cif_fix_values 2281 2013-09-26 08:29:07Z andrius 

 Adding full bibliography for 4341040.cif.
;
_cod_original_cell_volume 35878(17)
_cod_original_sg_symbol_H-M C2/c
_cod_database_code 4341040

loop_
_symmetry_equiv_pos_as_xyz
'x, y, z'
'-x, y, -z+1/2'
'x+1/2, y+1/2, z'
'-x+1/2, y+1/2, -z+1/2'
'-x, -y, -z'
'x, -y, z-1/2'
'-x+1/2, -y+1/2, -z'
'x+1/2, -y+1/2, z-1/2'

loop_
_atom_site_label
_atom_site_type_symbol
_atom_site_fract_x
_atom_site_fract_y
_atom_site_fract_z
_atom_site_U_iso_or_equiv
_atom_site_adp_type
_atom_site_occupancy
_atom_site_symmetry_multiplicity
_atom_site_calc_flag
_atom_site_refinement_flags
W1 W 0.07218(3) 0.26530(5) 0.67230(5) 0.0551(4) Uani 1 1 d .
W2 W 0.00188(3) 0.24570(5) 0.62314(5) 0.0527(4) Uani 1 1 d .
W3 W 0.13775(3) 0.22926(4) 0.59932(5) 0.0474(4) Uani 1 1 d .
W4 W 0.09018(3) 0.15034(4) 0.66178(4) 0.0485(4) Uani 1 1 d .
W5 W 0.02075(3) 0.13081(4) 0.61281(4) 0.0448(3) Uani 1 1 d .
W6 W -0.00927(3) 0.18759(4) 0.49578(4) 0.0409(3) Uani 1 1 d .
W7 W 0.16751(3) 0.14238(4) 0.51375(5) 0.0473(4) Uani 1 1 d .
W8 W 0.11959(3) 0.06412(4) 0.57666(5) 0.0484(4) Uani 1 1 d .
W9 W 0.05030(3) 0.04470(4) 0.52665(5) 0.0454(3) Uani 1 1 d .
W10 W 0.02040(3) 0.10113(4) 0.40934(4) 0.0394(3) Uani 1 1 d .
W11 W 0.14954(3) 0.03811(4) 0.44792(5) 0.0545(4) Uani 1 1 d .
W12 W 0.07957(3) 0.01798(4) 0.39779(5) 0.0501(4) Uani 1 1 d .
W13 W 0.24216(3) 0.28694(6) 0.18086(6) 0.0697(5) Uani 1 1 d .
W14 W 0.18710(4) 0.30681(6) 0.08845(5) 0.0678(5) Uani 1 1 d .
W15 W 0.11874(3) 0.36511(5) 0.12567(5) 0.0541(4) Uani 1 1 d .
W16 W 0.19050(4) 0.42173(5) 0.12276(5) 0.0662(5) Uani 1 1 d .
W17 W 0.24528(3) 0.40208(6) 0.21400(6) 0.0689(5) Uani 1 1 d .
W18 W 0.23488(3) 0.32399(5) 0.31904(5) 0.0546(4) Uani 1 1 d .
W19 W 0.08893(3) 0.45236(5) 0.21060(5) 0.0579(4) Uani 1 1 d .
W20 W 0.16075(4) 0.50852(5) 0.20677(6) 0.0708(5) Uani 1 1 d .
W21 W 0.21564(4) 0.48875(5) 0.29786(6) 0.0713(5) Uani 1 1 d .
W22 W 0.20497(3) 0.41134(5) 0.40374(5) 0.0545(4) Uani 1 1 d .
W23 W 0.10927(4) 0.53579(5) 0.31089(6) 0.0727(5) Uani 1 1 d .
W24 W 0.16465(4) 0.51568(5) 0.40263(6) 0.0690(5) Uani 1 1 d .
Nb1 Nb 0.04519(6) 0.31923(7) 0.56395(8) 0.0285(6) Uani 1 1 d .
Nb2 Nb 0.10944(6) 0.27975(9) 0.49236(9) 0.0398(7) Uani 1 1 d .
Nb3 Nb 0.03395(6) 0.25861(8) 0.43722(9) 0.0357(6) Uani 1 1 d .
Nb4 Nb 0.06362(6) 0.17244(8) 0.35090(9) 0.0345(6) Uani 1 1 d .
Nb5 Nb 0.13880(6) 0.19290(9) 0.40715(10) 0.0388(7) Uani 1 1 d .
Nb6 Nb 0.12329(6) 0.09020(8) 0.33766(9) 0.0309(6) Uani 1 1 d .
Nb7 Nb 0.17610(6) 0.23356(9) 0.18439(9) 0.0361(7) Uani 1 1 d .
Nb8 Nb 0.10835(6) 0.29427(9) 0.22122(9) 0.0393(7) Uani 1 1 d .
Nb9 Nb 0.16878(6) 0.27422(9) 0.32014(10) 0.0447(7) Uani 1 1 d .
Nb10 Nb 0.07848(6) 0.38137(9) 0.30604(10) 0.0421(7) Uani 1 1 d .
Nb11 Nb 0.13924(6) 0.36106(9) 0.40469(10) 0.0430(7) Uani 1 1 d .
Nb12 Nb 0.09824(6) 0.46372(8) 0.40819(10) 0.0405(7) Uani 1 1 d U
Nb13 Nb 0.03831(6) 0.23298(11) 0.23056(12) 0.0585(10) Uani 1 1 d U
Nb14 Nb 0.00844(7) 0.31910(11) 0.31960(10) 0.0631(10) Uani 1 1 d U
P1 P 0.06277(17) 0.2100(2) 0.5518(3) 0.0314(18) Uani 1 1 d .
P2 P 0.09430(16) 0.1176(2) 0.4596(3) 0.0305(17) Uani 1 1 d .
P3 P 0.17801(19) 0.3429(3) 0.2179(3) 0.042(2) Uani 1 1 d .
P4 P 0.1464(2) 0.4363(3) 0.3082(3) 0.045(2) Uani 1 1 d .
Na1 Na 0.0460(2) 0.4321(3) 0.5117(3) 0.029(2) Uani 1 1 d .
Na2 Na 0.0000 0.1241(4) 0.2500 0.038(4) Uani 1 2 d SU
Na3 Na 0.0018(2) -0.0135(4) 0.3689(4) 0.051(3) Uani 1 1 d .
Na4 Na 0.1546(3) 0.1204(4) 0.2096(4) 0.052(3) Uani 1 1 d .
Na5 Na 0.0000 0.4291(5) 0.2500 0.074(6) Uani 1 2 d S
Na6 Na 0.2270(3) 0.2057(5) 0.4101(5) 0.082(5) Uani 1 1 d .
Na7 Na 0.0545(2) 0.2756(4) 0.0922(4) 0.056(3) Uani 1 1 d U
O1 O 0.0820(6) 0.2848(7) 0.7328(7) 0.080(8) Uani 1 1 d .
O2 O 0.0296(5) 0.2598(6) 0.6799(7) 0.064(6) Uani 1 1 d .
O3 O 0.1078(4) 0.2594(7) 0.6398(7) 0.055(6) Uani 1 1 d .
O4 O 0.0761(4) 0.2046(6) 0.6813(6) 0.050(6) Uani 1 1 d .
O5 O 0.0636(4) 0.3167(6) 0.6398(7) 0.057(6) Uani 1 1 d .
O6 O 0.0504(4) 0.2472(6) 0.5893(6) 0.038(5) Uani 1 1 d .
O7 O -0.0312(5) 0.2505(7) 0.6530(8) 0.066(6) Uani 1 1 d .
O8 O 0.0112(5) 0.1861(6) 0.6362(6) 0.055(6) Uani 1 1 d .
O9 O -0.0097(4) 0.2264(5) 0.5545(6) 0.034(4) Uani 1 1 d .
O10 O 0.0058(4) 0.2998(7) 0.5994(7) 0.054(6) Uani 1 1 d .
O11 O 0.1680(5) 0.2376(6) 0.6400(7) 0.060(6) Uani 1 1 d .
O12 O 0.1207(4) 0.1784(6) 0.6288(6) 0.051(6) Uani 1 1 d .
O13 O 0.1561(5) 0.1925(6) 0.5511(7) 0.054(6) Uani 1 1 d .
O14 O 0.1395(4) 0.2736(6) 0.5527(6) 0.045(5) Uani 1 1 d .
O15 O 0.0943(4) 0.2238(5) 0.5386(5) 0.034(5) Uani 1 1 d .
O16 O 0.1067(5) 0.1359(7) 0.7212(7) 0.071(7) Uani 1 1 d .
O17 O 0.0500(5) 0.1266(6) 0.6696(7) 0.058(6) Uani 1 1 d .
O18 O 0.0994(4) 0.1017(6) 0.6223(6) 0.054(6) Uani 1 1 d .
O19 O 0.0621(4) 0.1679(6) 0.5837(6) 0.037(5) Uani 1 1 d .
O20 O -0.0067(5) 0.1018(6) 0.6432(8) 0.064(6) Uani 1 1 d .
O21 O 0.0023(4) 0.1460(5) 0.5481(6) 0.035(5) Uani 1 1 d .
O22 O 0.0394(4) 0.0835(6) 0.5794(6) 0.042(5) Uani 1 1 d U
O23 O -0.0469(4) 0.1791(6) 0.4871(6) 0.046(5) Uani 1 1 d .
O24 O -0.0050(4) 0.2341(6) 0.4496(7) 0.047(5) Uani 1 1 d .
O25 O 0.0036(4) 0.1497(6) 0.4431(6) 0.052(6) Uani 1 1 d .
O26 O 0.0417(4) 0.2088(5) 0.5035(6) 0.035(5) Uani 1 1 d .
O27 O 0.2026(5) 0.1372(8) 0.5385(8) 0.076(7) Uani 1 1 d .
O28 O 0.1446(4) 0.1106(6) 0.5610(6) 0.045(5) Uani 1 1 d .
O29 O 0.1664(4) 0.0902(6) 0.4725(7) 0.050(5) Uani 1 1 d .
O30 O 0.1743(4) 0.1752(6) 0.4550(6) 0.038(5) Uani 1 1 d U
O31 O 0.1187(4) 0.1518(5) 0.4663(6) 0.035(5) Uani 1 1 d .
O32 O 0.1397(5) 0.0350(6) 0.6244(7) 0.073(7) Uani 1 1 d .
O33 O 0.0849(4) 0.0298(6) 0.5707(7) 0.050(6) Uani 1 1 d .
O34 O 0.1327(4) 0.0364(6) 0.5161(7) 0.047(5) Uani 1 1 d .
O35 O 0.0869(4) 0.0976(6) 0.5119(7) 0.048(5) Uani 1 1 d .
O36 O 0.0267(4) 0.0017(6) 0.5405(6) 0.049(5) Uani 1 1 d .
O37 O 0.0276(4) 0.0751(5) 0.4786(6) 0.033(4) Uani 1 1 d .
O38 O 0.0688(4) 0.0181(5) 0.4702(6) 0.039(5) Uani 1 1 d .
O39 O -0.0117(4) 0.0775(6) 0.3872(7) 0.046(5) Uani 1 1 d .
O40 O 0.0300(4) 0.1330(5) 0.3516(6) 0.034(5) Uani 1 1 d .
O41 O 0.0473(4) 0.0560(6) 0.3887(7) 0.043(5) Uani 1 1 d .
O42 O 0.0667(4) 0.1356(5) 0.4300(6) 0.031(4) Uani 1 1 d .
O43 O 0.1794(4) 0.0023(6) 0.4553(7) 0.060(6) Uani 1 1 d .
O44 O 0.1185(4) -0.0024(7) 0.4247(7) 0.058(6) Uani 1 1 d .
O45 O 0.1530(4) 0.0537(6) 0.3780(8) 0.058(6) Uani 1 1 d .
O46 O 0.1073(4) 0.0819(5) 0.4240(6) 0.039(5) Uani 1 1 d .
O47 O 0.0647(5) -0.0279(6) 0.3749(7) 0.062(6) Uani 1 1 d .
O48 O 0.0967(4) 0.0358(6) 0.3370(7) 0.051(5) Uani 1 1 d .
O49 O 0.0380(6) 0.3755(7) 0.5590(8) 0.091(9) Uani 1 1 d .
O50 O 0.0847(4) 0.3119(6) 0.5385(6) 0.044(5) Uani 1 1 d U
O51 O 0.0293(4) 0.2980(5) 0.4997(6) 0.036(5) Uani 1 1 d .
O52 O 0.1266(4) 0.3299(5) 0.4624(6) 0.042(5) Uani 1 1 d .
O53 O 0.0751(4) 0.2702(5) 0.4489(6) 0.038(5) Uani 1 1 d .
O54 O 0.1340(4) 0.2403(6) 0.4535(7) 0.041(5) Uani 1 1 d .
O55 O 0.0213(4) 0.2985(5) 0.3928(6) 0.036(5) Uani 1 1 d .
O56 O 0.0407(4) 0.2163(5) 0.3882(6) 0.035(5) Uani 1 1 d .
O57 O 0.0584(4) 0.1923(6) 0.2840(7) 0.048(5) Uani 1 1 d .
O58 O 0.1010(4) 0.1966(5) 0.3746(6) 0.039(5) Uani 1 1 d .
O59 O 0.0887(4) 0.1242(6) 0.3271(7) 0.044(5) Uani 1 1 d .
O60 O 0.1636(4) 0.2257(6) 0.3604(6) 0.047(5) Uani 1 1 d .
O61 O 0.1452(5) 0.1388(5) 0.3676(7) 0.053(6) Uani 1 1 d .
O62 O 0.1386(5) 0.0881(7) 0.2728(7) 0.063(6) Uani 1 1 d U
O63 O 0.2772(5) 0.2684(8) 0.1728(8) 0.081(8) Uani 1 1 d .
O64 O 0.2282(5) 0.2932(8) 0.1095(7) 0.069(7) Uani 1 1 d .
O65 O 0.2466(4) 0.3431(8) 0.1806(8) 0.073(7) Uani 1 1 d .
O66 O 0.2416(4) 0.2952(7) 0.2550(7) 0.055(6) Uani 1 1 d .
O67 O 0.2210(4) 0.2377(8) 0.1818(8) 0.076(8) Uani 1 1 d .
O68 O 0.1898(4) 0.3067(7) 0.1819(6) 0.053(6) Uani 1 1 d .
O69 O 0.1889(6) 0.3006(8) 0.0205(7) 0.088(9) Uani 1 1 d .
O70 O 0.1486(4) 0.3260(7) 0.0964(7) 0.058(6) Uani 1 1 d .
O71 O 0.1958(5) 0.3637(7) 0.0969(7) 0.064(7) Uani 1 1 d .
O72 O 0.1770(6) 0.2512(7) 0.1069(8) 0.079(8) Uani 1 1 d .
O73 O 0.0983(5) 0.3769(7) 0.0686(7) 0.062(6) Uani 1 1 d U
O74 O 0.1511(5) 0.4064(6) 0.1227(7) 0.059(6) Uani 1 1 d .
O75 O 0.0977(5) 0.4052(7) 0.1714(6) 0.062(7) Uani 1 1 d .
O76 O 0.0982(4) 0.3189(6) 0.1521(6) 0.044(5) Uani 1 1 d .
O77 O 0.1443(4) 0.3452(6) 0.2060(6) 0.043(5) Uani 1 1 d .
O78 O 0.1944(5) 0.4505(9) 0.0672(8) 0.099(10) Uani 1 1 d .
O79 O 0.2319(5) 0.4248(7) 0.1449(9) 0.082(8) Uani 1 1 d .
O80 O 0.1833(5) 0.4673(8) 0.1647(9) 0.085(8) Uani 1 1 d .
O81 O 0.1949(4) 0.3840(6) 0.2029(7) 0.049(5) Uani 1 1 d .
O82 O 0.2824(5) 0.4178(8) 0.2115(8) 0.075(7) Uani 1 1 d U
O83 O 0.2431(5) 0.3731(7) 0.2789(8) 0.066(7) Uani 1 1 d .
O84 O 0.2674(5) 0.3156(8) 0.3516(8) 0.082(8) Uani 1 1 d .
O85 O 0.2294(5) 0.4503(7) 0.2454(8) 0.063(6) Uani 1 1 d U
O86 O 0.2121(4) 0.2789(7) 0.3427(6) 0.047(5) Uani 1 1 d .
O87 O 0.2185(5) 0.3601(7) 0.3668(7) 0.064(7) Uani 1 1 d .
O88 O 0.1861(4) 0.3288(6) 0.2762(6) 0.043(5) Uani 1 1 d .
O89 O 0.0649(5) 0.4768(8) 0.1662(9) 0.089(8) Uani 1 1 d .
O90 O 0.1261(4) 0.4771(6) 0.1906(7) 0.054(6) Uani 1 1 d .
O91 O 0.0901(5) 0.4993(6) 0.2628(7) 0.058(6) Uani 1 1 d .
O92 O 0.0630(4) 0.4222(7) 0.2520(7) 0.061(6) Uani 1 1 d .
O93 O 0.1198(4) 0.4177(5) 0.2766(7) 0.043(5) Uani 1 1 d .
O94 O 0.1587(6) 0.5502(8) 0.1622(9) 0.094(8) Uani 1 1 d .
O95 O 0.1974(5) 0.5227(7) 0.2411(9) 0.085(8) Uani 1 1 d .
O96 O 0.1400(5) 0.5349(6) 0.2618(7) 0.058(6) Uani 1 1 d .
O97 O 0.1688(4) 0.4569(6) 0.2741(7) 0.051(5) Uani 1 1 d .
O98 O 0.2479(5) 0.5170(7) 0.3103(9) 0.079(7) Uani 1 1 d U
O99 O 0.2182(5) 0.4451(7) 0.3471(7) 0.062(6) Uani 1 1 d .
O100 O 0.1915(5) 0.5160(7) 0.3444(8) 0.067(7) Uani 1 1 d .
O101 O 0.2343(5) 0.4174(7) 0.4485(7) 0.069(7) Uani 1 1 d .
O102 O 0.1863(5) 0.4629(6) 0.4185(7) 0.070(7) Uani 1 1 d .
O103 O 0.1774(4) 0.3798(6) 0.4373(7) 0.049(5) Uani 1 1 d .
O104 O 0.1601(5) 0.4034(6) 0.3482(6) 0.056(6) Uani 1 1 d .
O105 O 0.0918(5) 0.5850(6) 0.2947(9) 0.077(7) Uani 1 1 d .
O106 O 0.1390(5) 0.5554(6) 0.3618(9) 0.079(8) Uani 1 1 d .
O107 O 0.0875(5) 0.5191(6) 0.3652(7) 0.055(6) Uani 1 1 d .
O108 O 0.1346(5) 0.4738(7) 0.3425(7) 0.070(7) Uani 1 1 d .
O109 O 0.1813(6) 0.5545(8) 0.4465(9) 0.089(8) Uani 1 1 d U
O110 O 0.1326(5) 0.5018(6) 0.4401(7) 0.059(6) Uani 1 1 d .
O111 O 0.1722(5) 0.1755(9) 0.1789(13) 0.117(11) Uani 1 1 d .
O112 O 0.1370(5) 0.2551(6) 0.1866(6) 0.053(6) Uani 1 1 d .
O113 O 0.1811(4) 0.2393(6) 0.2596(7) 0.050(5) Uani 1 1 d .
O114 O 0.1312(4) 0.2832(5) 0.2843(6) 0.034(5) Uani 1 1 d .
O115 O 0.0881(4) 0.3399(5) 0.2558(6) 0.042(5) Uani 1 1 d .
O116 O 0.1614(4) 0.3138(6) 0.3757(7) 0.047(5) Uani 1 1 d .
O117 O 0.1071(4) 0.3579(6) 0.3562(6) 0.043(5) Uani 1 1 d .
O118 O 0.0783(4) 0.4305(5) 0.3565(7) 0.041(5) Uani 1 1 d .
O119 O 0.1227(4) 0.4137(5) 0.4293(6) 0.039(5) Uani 1 1 d .
O120 O 0.0706(5) 0.4654(7) 0.4608(8) 0.069(4) Uani 1 1 d U
O121 O 0.0799(4) 0.2530(6) 0.2202(6) 0.039(5) Uani 1 1 d U
O122 O 0.0427(4) 0.3598(6) 0.3269(6) 0.046(5) Uani 1 1 d .
O123 O 0.0411(6) 0.1895(8) 0.1703(9) 0.092(8) Uani 1 1 d U
O124 O 0.0000 0.2133(8) 0.2500 0.042(7) Uani 1 2 d S
O125 O 0.0217(4) 0.2768(6) 0.1836(6) 0.046(5) Uani 1 1 d .
O126 O 0.0363(4) 0.2779(7) 0.2905(8) 0.062(5) Uani 1 1 d U
O127 O 0.0000 0.3403(8) 0.2500 0.048(8) Uani 1 2 d S
O128 O -0.0217(6) 0.3628(9) 0.3487(9) 0.109(11) Uani 1 1 d .
O1W O 0.1116(4) 0.1674(6) 0.2267(7) 0.054(6) Uani 1 1 d .
O2W O 0.0395(5) 0.3827(6) 0.4432(7) 0.055(5) Uani 1 1 d U
O3W O 1.1831(5) 0.3468(8) 0.5482(8) 0.081(8) Uani 1 1 d .
O4W O 0.9615(7) 0.0725(8) 0.5221(10) 0.117(11) Uani 1 1 d .
O5W O 0.1957(6) 0.2771(8) 0.4706(10) 0.102(9) Uani 1 1 d .
O6W O 0.3435(6) 0.4259(9) 0.2576(13) 0.138(13) Uani 1 1 d .
O7W O 0.9305(8) 0.1180(9) 0.5746(12) 0.139(13) Uani 1 1 d .
O8W O 0.0000 0.9870(14) 0.2500 0.081(14) Uani 0.75 2 d SPU
O9W O 0.9367(7) 0.1189(10) 0.4094(11) 0.075(9) Uani 0.75 1 d PU
O10W O 0.9694(8) 0.1771(11) 0.7372(13) 0.096(11) Uani 0.75 1 d PU
O11W O 0.0952(10) 0.4019(9) 0.5281(13) 0.111(14) Uani 0.75 1 d P
O12W O 0.9470(8) 0.0923(11) 0.7221(13) 0.102(11) Uani 0.75 1 d PU
O13W O 1.0671(11) 0.3324(15) 0.8220(17) 0.084(15) Uani 0.50 1 d PU
O14W O 1.1054(8) 0.4490(12) 0.6052(14) 0.108(12) Uani 0.75 1 d PU
O15W O 0.2103(11) 0.1181(16) 0.3683(19) 0.092(16) Uani 0.50 1 d PU

loop_
_atom_site_aniso_label
_atom_site_aniso_U_11
_atom_site_aniso_U_22
_atom_site_aniso_U_33
_atom_site_aniso_U_23
_atom_site_aniso_U_13
_atom_site_aniso_U_12
W1 0.0693(11) 0.0666(9) 0.0288(7) -0.0063(7) -0.0025(7) -0.0080(8)
W2 0.0553(10) 0.0616(9) 0.0426(8) -0.0072(7) 0.0167(7) -0.0028(8)
W3 0.0458(9) 0.0605(9) 0.0344(7) 0.0084(6) -0.0118(6) -0.0108(7)
W4 0.0531(9) 0.0616(9) 0.0303(7) 0.0097(6) -0.0031(6) -0.0077(7)
W5 0.0475(9) 0.0541(8) 0.0332(7) 0.0036(6) 0.0061(6) -0.0104(7)
W6 0.0326(8) 0.0514(8) 0.0390(7) 0.0029(6) 0.0037(6) -0.0053(6)
W7 0.0330(8) 0.0632(9) 0.0447(7) 0.0163(7) -0.0080(6) 0.0006(7)
W8 0.0482(9) 0.0528(8) 0.0436(7) 0.0157(6) -0.0040(7) 0.0016(7)
W9 0.0530(9) 0.0433(8) 0.0399(7) 0.0075(6) 0.0011(6) -0.0074(7)
W10 0.0383(8) 0.0433(7) 0.0363(7) 0.0024(6) -0.0014(6) -0.0067(6)
W11 0.0544(10) 0.0542(9) 0.0550(9) 0.0120(7) 0.0042(7) 0.0178(8)
W12 0.0627(10) 0.0385(7) 0.0492(8) -0.0008(6) 0.0046(7) 0.0018(7)
W13 0.0386(9) 0.1088(14) 0.0632(10) 0.0034(9) 0.0171(8) -0.0055(9)
W14 0.0630(11) 0.1000(13) 0.0417(8) 0.0021(8) 0.0135(8) -0.0124(10)
W15 0.0565(10) 0.0697(10) 0.0354(7) 0.0133(7) -0.0054(7) -0.0120(8)
W16 0.0639(11) 0.0896(12) 0.0450(8) 0.0197(8) 0.0013(8) -0.0260(9)
W17 0.0525(10) 0.0989(13) 0.0553(9) 0.0203(9) 0.0024(8) -0.0295(9)
W18 0.0323(8) 0.0781(10) 0.0528(8) 0.0136(8) -0.0019(7) -0.0141(8)
W19 0.0669(11) 0.0573(9) 0.0479(8) 0.0165(7) -0.0124(7) -0.0067(8)
W20 0.0900(13) 0.0632(10) 0.0581(9) 0.0232(8) -0.0082(9) -0.0249(10)
W21 0.0783(12) 0.0749(11) 0.0594(9) 0.0187(8) -0.0089(9) -0.0393(10)
W22 0.0478(9) 0.0673(10) 0.0470(8) 0.0101(7) -0.0095(7) -0.0224(8)
W23 0.1030(14) 0.0460(9) 0.0675(10) 0.0101(8) -0.0124(10) -0.0047(9)
W24 0.0893(13) 0.0539(9) 0.0621(9) 0.0000(7) -0.0123(9) -0.0257(9)
Nb1 0.0375(16) 0.0294(13) 0.0187(12) -0.0051(10) 0.0021(11) -0.0025(12)
Nb2 0.0372(17) 0.0487(17) 0.0326(14) 0.0063(13) -0.0062(13) -0.0087(14)
Nb3 0.0322(16) 0.0459(16) 0.0284(13) 0.0027(12) -0.0035(12) -0.0014(13)
Nb4 0.0318(16) 0.0419(16) 0.0292(14) 0.0030(12) -0.0036(12) -0.0021(13)
Nb5 0.0258(16) 0.0501(17) 0.0401(15) 0.0112(13) -0.0027(13) -0.0004(13)
Nb6 0.0334(16) 0.0338(14) 0.0263(13) 0.0021(11) 0.0081(12) 0.0088(12)
Nb7 0.0221(15) 0.0519(17) 0.0353(14) -0.0036(13) 0.0103(12) 0.0030(13)
Nb8 0.0314(17) 0.0520(17) 0.0343(15) 0.0020(13) 0.0007(13) -0.0036(14)
Nb9 0.0287(17) 0.0616(19) 0.0434(16) 0.0114(14) -0.0006(13) -0.0049(15)
Nb10 0.0420(19) 0.0453(16) 0.0382(15) 0.0054(13) -0.0070(14) -0.0063(14)
Nb11 0.0375(18) 0.0525(18) 0.0380(15) 0.0105(13) -0.0077(13) -0.0128(15)
Nb12 0.0538(19) 0.0323(14) 0.0350(15) -0.0021(12) -0.0028(13) -0.0060(14)
Nb13 0.0126(15) 0.087(2) 0.075(2) 0.0551(18) -0.0122(14) -0.0079(15)
Nb14 0.065(2) 0.085(2) 0.0354(16) 0.0285(16) -0.0350(16) -0.0471(19)
P1 0.032(5) 0.039(4) 0.023(4) 0.003(3) 0.003(3) -0.003(4)
P2 0.024(4) 0.037(4) 0.030(4) 0.006(3) -0.003(3) -0.001(4)
P3 0.041(5) 0.053(5) 0.032(4) 0.007(4) -0.003(4) -0.015(4)
P4 0.053(6) 0.048(5) 0.034(4) 0.005(4) -0.007(4) -0.019(5)
Na1 0.042(7) 0.026(5) 0.020(5) -0.004(4) -0.005(5) 0.000(5)
Na2 0.040(7) 0.032(7) 0.037(7) 0.000 -0.034(6) 0.000
Na3 0.042(8) 0.060(8) 0.053(7) -0.022(6) 0.018(6) -0.011(6)
Na4 0.064(9) 0.054(7) 0.039(6) -0.003(6) 0.020(6) 0.003(7)
Na5 0.056(13) 0.033(10) 0.134(17) 0.000 0.005(12) 0.000
Na6 0.028(8) 0.122(13) 0.095(10) 0.053(9) -0.005(7) 0.003(8)
Na7 0.033(6) 0.095(7) 0.039(5) -0.019(5) 0.001(5) -0.027(6)
O1 0.12(2) 0.087(18) 0.031(12) -0.026(12) 0.019(13) 0.010(16)
O2 0.083(18) 0.055(14) 0.053(13) -0.031(11) -0.009(12) 0.003(13)
O3 0.048(14) 0.081(16) 0.036(11) -0.008(11) 0.004(10) 0.001(12)
O4 0.062(15) 0.055(13) 0.030(10) -0.006(9) -0.024(10) 0.011(11)
O5 0.057(15) 0.065(15) 0.051(13) -0.004(11) 0.008(11) -0.020(12)
O6 0.031(12) 0.047(12) 0.035(10) -0.006(9) 0.003(9) -0.008(10)
O7 0.062(16) 0.075(16) 0.062(14) -0.009(12) 0.030(12) -0.006(13)
O8 0.104(18) 0.040(12) 0.023(10) -0.006(9) 0.000(11) -0.022(12)
O9 0.041(12) 0.039(11) 0.019(9) -0.002(8) -0.006(8) 0.004(9)
O10 0.024(12) 0.093(17) 0.044(12) -0.029(11) 0.001(9) 0.022(11)
O11 0.073(16) 0.060(14) 0.045(12) 0.000(10) -0.001(11) -0.023(12)
O12 0.066(15) 0.064(14) 0.023(10) 0.024(9) -0.001(10) -0.031(12)
O13 0.073(16) 0.051(13) 0.036(11) 0.000(10) -0.020(11) -0.011(12)
O14 0.055(14) 0.043(12) 0.036(11) 0.015(9) -0.010(10) -0.017(11)
O15 0.041(12) 0.048(12) 0.011(8) 0.000(8) -0.005(8) -0.015(10)
O16 0.11(2) 0.080(16) 0.024(11) 0.010(11) 0.010(12) 0.003(15)
O17 0.069(16) 0.059(14) 0.043(12) 0.001(10) -0.028(11) 0.001(12)
O18 0.066(16) 0.071(15) 0.024(10) 0.011(10) 0.007(10) -0.001(12)
O19 0.037(12) 0.050(12) 0.025(9) 0.012(9) 0.008(9) 0.011(10)
O20 0.077(17) 0.048(13) 0.070(14) 0.015(11) 0.024(13) 0.008(12)
O21 0.032(12) 0.043(11) 0.029(10) 0.010(8) -0.004(8) 0.008(9)
O22 0.045(9) 0.052(8) 0.029(7) 0.001(7) 0.014(7) -0.008(7)
O23 0.015(11) 0.082(15) 0.040(11) 0.013(10) 0.008(9) 0.000(10)
O24 0.046(13) 0.046(12) 0.047(12) 0.006(10) -0.030(10) -0.017(10)
O25 0.060(15) 0.066(14) 0.032(11) -0.015(10) 0.022(10) 0.015(12)
O26 0.033(12) 0.045(11) 0.026(10) -0.011(8) 0.002(8) 0.019(9)
O27 0.041(15) 0.097(19) 0.090(17) 0.040(14) 0.001(13) -0.005(13)
O28 0.042(13) 0.058(13) 0.035(11) 0.015(10) -0.006(9) 0.001(11)
O29 0.029(12) 0.055(13) 0.065(13) 0.022(11) 0.006(10) 0.008(10)
O30 0.030(8) 0.045(8) 0.038(8) 0.013(7) -0.008(7) -0.004(7)
O31 0.025(11) 0.029(10) 0.052(12) 0.005(9) 0.000(9) 0.003(9)
O32 0.13(2) 0.049(13) 0.045(12) 0.029(11) 0.018(13) 0.024(14)
O33 0.060(15) 0.042(12) 0.048(12) 0.032(10) 0.003(10) -0.007(11)
O34 0.031(12) 0.057(13) 0.054(12) 0.009(10) 0.006(10) 0.015(10)
O35 0.062(15) 0.042(12) 0.040(11) -0.001(9) -0.007(10) 0.002(11)
O36 0.059(15) 0.062(14) 0.026(10) 0.015(9) -0.002(10) -0.005(12)
O37 0.029(11) 0.025(10) 0.046(11) 0.010(8) 0.011(9) -0.017(9)
O38 0.051(13) 0.033(10) 0.033(10) 0.001(8) -0.004(9) 0.003(10)
O39 0.026(12) 0.060(14) 0.053(12) 0.015(10) 0.014(10) -0.013(10)
O40 0.037(12) 0.046(11) 0.019(9) -0.009(8) 0.008(8) -0.016(9)
O41 0.025(11) 0.052(12) 0.052(12) 0.022(10) -0.002(9) -0.004(10)
O42 0.030(11) 0.025(9) 0.037(10) 0.004(8) -0.002(8) -0.003(9)
O43 0.043(14) 0.064(14) 0.071(14) 0.008(11) -0.008(11) 0.038(12)
O44 0.047(14) 0.075(16) 0.054(13) 0.005(11) 0.011(11) -0.023(12)
O45 0.038(13) 0.059(14) 0.077(15) 0.022(12) -0.003(11) -0.003(11)
O46 0.044(13) 0.033(10) 0.040(11) 0.000(9) -0.007(9) 0.007(10)
O47 0.094(19) 0.030(11) 0.060(14) -0.002(10) 0.001(12) 0.007(12)
O48 0.052(14) 0.066(14) 0.036(11) -0.002(10) 0.000(10) 0.001(12)
O49 0.16(3) 0.057(15) 0.055(14) -0.019(12) -0.038(15) -0.005(16)
O50 0.038(9) 0.058(9) 0.035(8) -0.006(7) -0.002(7) -0.010(7)
O51 0.038(12) 0.040(11) 0.030(10) 0.003(8) -0.002(9) 0.012(10)
O52 0.062(14) 0.040(11) 0.025(10) 0.014(8) -0.002(9) 0.004(11)
O53 0.041(12) 0.041(11) 0.032(10) -0.010(9) -0.005(9) -0.013(10)
O54 0.011(10) 0.059(13) 0.053(12) -0.017(10) -0.003(9) 0.010(9)
O55 0.034(12) 0.047(12) 0.027(10) 0.004(9) -0.001(9) -0.003(10)
O56 0.039(12) 0.038(11) 0.027(9) -0.006(8) -0.018(9) 0.000(9)
O57 0.045(13) 0.055(13) 0.044(12) -0.013(10) -0.004(10) 0.014(11)
O58 0.040(13) 0.037(11) 0.042(11) 0.000(9) 0.016(9) -0.012(10)
O59 0.027(12) 0.039(11) 0.067(13) 0.004(10) 0.000(10) 0.011(9)
O60 0.023(11) 0.088(16) 0.027(10) 0.011(10) -0.010(9) -0.001(11)
O61 0.088(17) 0.028(11) 0.043(12) 0.004(9) 0.017(11) 0.003(11)
O62 0.066(10) 0.076(10) 0.050(9) 0.002(8) 0.021(8) 0.016(8)
O63 0.040(15) 0.13(2) 0.077(16) -0.006(15) 0.021(12) 0.008(14)
O64 0.050(15) 0.11(2) 0.048(13) 0.004(13) 0.020(11) -0.010(14)
O65 0.015(12) 0.12(2) 0.084(16) -0.006(15) 0.004(11) 0.027(13)
O66 0.031(13) 0.093(17) 0.042(12) 0.026(11) 0.009(10) 0.003(12)
O67 0.028(13) 0.13(2) 0.065(14) -0.006(14) 0.008(11) -0.041(14)
O68 0.058(15) 0.079(15) 0.020(10) -0.010(10) -0.009(10) -0.002(12)
O69 0.13(2) 0.11(2) 0.026(11) -0.017(12) 0.031(13) -0.032(18)
O70 0.042(14) 0.092(17) 0.040(11) -0.002(11) -0.013(10) -0.003(12)
O71 0.060(16) 0.095(18) 0.039(12) 0.011(12) 0.009(11) 0.008(14)
O72 0.11(2) 0.084(18) 0.045(13) 0.035(12) 0.027(13) -0.017(15)
O73 0.059(10) 0.074(10) 0.052(9) -0.018(8) -0.004(8) -0.013(8)
O74 0.083(17) 0.047(13) 0.043(12) 0.023(10) -0.021(11) -0.014(12)
O75 0.090(18) 0.077(16) 0.019(10) 0.005(10) 0.005(11) -0.031(14)
O76 0.021(11) 0.080(15) 0.033(10) -0.014(10) 0.009(9) -0.023(10)
O77 0.043(13) 0.061(13) 0.026(10) 0.009(9) 0.001(9) -0.030(11)
O78 0.080(19) 0.15(3) 0.066(15) 0.056(16) -0.014(13) -0.064(18)
O79 0.074(19) 0.063(16) 0.11(2) 0.010(14) 0.022(15) -0.002(14)
O80 0.078(19) 0.078(18) 0.095(18) 0.020(15) -0.038(15) -0.008(15)
O81 0.044(13) 0.061(14) 0.041(11) 0.012(10) -0.005(10) -0.001(11)
O82 0.068(10) 0.088(10) 0.069(10) 0.010(8) 0.000(8) -0.021(8)
O83 0.045(15) 0.088(17) 0.063(14) 0.007(13) -0.020(11) -0.021(13)
O84 0.072(18) 0.091(19) 0.080(16) 0.035(14) -0.028(14) -0.021(15)
O85 0.069(10) 0.063(9) 0.058(9) 0.022(8) 0.002(8) -0.012(8)
O86 0.015(11) 0.092(16) 0.034(11) 0.006(10) 0.006(9) -0.013(11)
O87 0.058(15) 0.085(17) 0.048(13) 0.024(12) -0.022(11) -0.026(13)
O88 0.046(13) 0.042(12) 0.041(11) 0.012(9) 0.008(10) -0.014(10)
O89 0.080(19) 0.091(19) 0.091(18) 0.057(15) -0.032(14) -0.018(15)
O90 0.054(15) 0.050(13) 0.058(13) 0.010(10) -0.013(11) -0.009(11)
O91 0.066(16) 0.055(14) 0.051(12) 0.026(11) -0.004(11) 0.026(12)
O92 0.032(13) 0.108(19) 0.042(12) 0.031(12) -0.003(10) 0.017(12)
O93 0.051(14) 0.030(11) 0.048(12) -0.007(9) 0.000(10) -0.009(10)
O94 0.11(2) 0.073(18) 0.098(19) 0.030(15) -0.002(16) -0.026(16)
O95 0.072(18) 0.073(17) 0.108(19) 0.049(15) -0.016(15) -0.019(14)
O96 0.057(15) 0.061(14) 0.056(13) -0.001(11) 0.014(11) -0.005(12)
O97 0.043(13) 0.063(14) 0.049(12) -0.001(10) 0.012(10) -0.016(11)
O98 0.076(11) 0.081(10) 0.081(10) 0.005(8) 0.002(8) -0.020(8)
O99 0.060(15) 0.078(16) 0.045(12) 0.007(11) -0.027(11) -0.024(13)
O100 0.058(16) 0.079(16) 0.062(14) 0.012(12) -0.012(12) -0.018(13)
O101 0.063(16) 0.094(18) 0.049(13) 0.034(12) -0.012(12) 0.000(14)
O102 0.12(2) 0.047(13) 0.041(12) 0.023(10) -0.038(13) -0.027(14)
O103 0.048(14) 0.055(13) 0.043(11) 0.005(10) -0.004(10) 0.005(11)
O104 0.075(17) 0.067(15) 0.026(10) 0.003(10) -0.003(10) -0.021(13)
O105 0.10(2) 0.026(12) 0.106(18) 0.002(12) 0.020(15) -0.005(13)
O106 0.088(19) 0.040(13) 0.105(18) 0.021(12) -0.045(15) -0.015(13)
O107 0.063(15) 0.056(13) 0.046(12) -0.005(10) -0.007(11) 0.021(12)
O108 0.093(19) 0.068(15) 0.044(12) -0.001(11) -0.034(12) -0.035(14)
O109 0.096(11) 0.087(11) 0.082(10) -0.003(8) -0.003(8) -0.023(9)
O110 0.060(16) 0.054(14) 0.061(13) -0.004(11) -0.008(11) -0.030(12)
O111 0.033(16) 0.10(2) 0.22(3) -0.07(2) 0.021(18) -0.010(15)
O112 0.075(16) 0.059(13) 0.027(10) -0.021(10) 0.022(10) -0.015(12)
O113 0.068(15) 0.036(11) 0.044(11) 0.020(9) -0.001(11) 0.003(11)
O114 0.047(13) 0.038(11) 0.017(9) 0.007(8) 0.008(8) -0.001(10)
O115 0.051(14) 0.039(11) 0.035(10) -0.005(9) -0.009(10) -0.003(10)
O116 0.019(11) 0.079(15) 0.040(11) 0.008(10) -0.008(9) 0.008(10)
O117 0.048(13) 0.055(13) 0.028(10) -0.018(9) 0.008(9) -0.019(11)
O118 0.035(12) 0.031(11) 0.055(12) 0.008(9) -0.014(9) -0.002(9)
O119 0.051(13) 0.033(10) 0.032(10) -0.014(8) 0.000(9) -0.020(10)
O120 0.072(9) 0.070(9) 0.065(8) -0.023(8) 0.012(8) -0.011(8)
O121 0.024(8) 0.051(8) 0.042(8) -0.006(7) 0.005(7) 0.003(7)
O122 0.057(14) 0.042(12) 0.040(11) 0.010(9) -0.005(10) -0.009(11)
O123 0.096(11) 0.097(11) 0.083(10) -0.033(8) 0.013(8) 0.003(9)
O124 0.031(17) 0.035(16) 0.059(18) 0.000 -0.008(14) 0.000
O125 0.043(13) 0.061(13) 0.034(11) 0.015(10) -0.002(9) 0.012(11)
O126 0.036(12) 0.079(14) 0.067(14) 0.042(10) -0.022(9) -0.034(9)
O127 0.06(2) 0.054(18) 0.027(14) 0.000 0.002(14) 0.000
O128 0.13(2) 0.12(2) 0.079(17) 0.021(16) 0.040(16) 0.10(2)
O1W 0.012(11) 0.079(15) 0.072(14) 0.045(12) 0.021(10) 0.013(10)
O2W 0.068(10) 0.059(9) 0.036(8) -0.008(7) -0.010(7) -0.015(8)
O3W 0.058(16) 0.13(2) 0.051(13) 0.025(14) -0.023(12) -0.048(15)
O4W 0.15(3) 0.08(2) 0.12(2) -0.033(17) 0.10(2) -0.063(19)
O5W 0.08(2) 0.11(2) 0.11(2) 0.046(17) -0.040(16) -0.021(17)
O6W 0.08(2) 0.13(3) 0.20(3) 0.11(2) -0.03(2) -0.028(19)
O7W 0.19(3) 0.08(2) 0.15(3) 0.03(2) 0.07(2) 0.03(2)
O8W 0.084(16) 0.086(16) 0.071(15) 0.000 0.002(10) 0.000
O9W 0.063(12) 0.082(12) 0.080(12) -0.020(9) -0.006(9) -0.002(9)
O10W 0.100(14) 0.099(14) 0.092(13) -0.001(9) 0.021(9) -0.009(9)
O11W 0.21(4) 0.037(19) 0.10(3) -0.002(17) 0.06(3) -0.02(2)
O12W 0.108(14) 0.104(14) 0.095(14) -0.017(9) 0.023(9) -0.015(9)
O13W 0.087(17) 0.083(17) 0.081(17) -0.007(10) 0.009(10) -0.007(10)
O14W 0.110(15) 0.105(15) 0.109(14) -0.006(9) 0.009(9) -0.004(10)
O15W 0.085(18) 0.094(18) 0.097(18) -0.002(10) 0.006(10) 0.004(10)

loop_
_atom_type_symbol
_atom_type_description
_atom_type_scat_dispersion_real
_atom_type_scat_dispersion_imag
_atom_type_scat_source
Na Na 0.0362 0.0249 'International Tables Vol C Tables 4.2.6.8 and 6.1.1.4'
H H 0.0000 0.0000 'International Tables Vol C Tables 4.2.6.8 and 6.1.1.4'
O O 0.0106 0.0060 'International Tables Vol C Tables 4.2.6.8 and 6.1.1.4'
P P 0.1023 0.0942 'International Tables Vol C Tables 4.2.6.8 and 6.1.1.4'
Nb Nb -2.0727 0.6215 'International Tables Vol C Tables 4.2.6.8 and 6.1.1.4'
W W -0.8490 6.8722 'International Tables Vol C Tables 4.2.6.8 and 6.1.1.4'

loop_
_geom_angle_atom_site_label_1
_geom_angle_atom_site_label_2
_geom_angle_atom_site_label_3
_geom_angle
_geom_angle_site_symmetry_1
_geom_angle_site_symmetry_3
O1 W1 O5 97.6(10) . .
O1 W1 O3 104.6(10) . .
O5 W1 O3 92.9(9) . .
O1 W1 O4 103.2(9) . .
O5 W1 O4 159.1(7) . .
O3 W1 O4 83.0(9) . .
O1 W1 O2 98.8(10) . .
O5 W1 O2 86.5(9) . .
O3 W1 O2 156.4(8) . .
O4 W1 O2 89.1(9) . .
O1 W1 O6 168.7(9) . .
O5 W1 O6 74.8(7) . .
O3 W1 O6 84.3(7) . .
O4 W1 O6 84.4(6) . .
O2 W1 O6 72.7(7) . .
O7 W2 O10 99.8(9) . .
O7 W2 O9 103.6(9) . .
O10 W2 O9 90.9(7) . .
O7 W2 O2 100.9(9) . .
O10 W2 O2 88.1(8) . .
O9 W2 O2 155.3(8) . .
O7 W2 O8 101.0(10) . .
O10 W2 O8 159.2(8) . .
O9 W2 O8 84.2(7) . .
O2 W2 O8 88.0(8) . .
O7 W2 O6 171.9(8) . .
O10 W2 O6 75.7(7) . .
O9 W2 O6 83.4(6) . .
O2 W2 O6 72.4(7) . .
O8 W2 O6 83.7(7) . .
O11 W3 O14 102.8(9) . .
O11 W3 O13 97.5(9) . .
O14 W3 O13 90.2(8) . .
O11 W3 O12 102.1(8) . .
O14 W3 O12 155.1(8) . .
O13 W3 O12 86.9(8) . .
O11 W3 O3 98.8(9) . .
O14 W3 O3 91.8(8) . .
O13 W3 O3 162.8(8) . .
O12 W3 O3 84.1(9) . .
O11 W3 O15 174.9(8) . .
O14 W3 O15 72.5(7) . .
O13 W3 O15 84.5(7) . .
O12 W3 O15 82.6(7) . .
O3 W3 O15 79.8(7) . .
O16 W4 O12 103.2(9) . .
O16 W4 O18 99.4(9) . .
O12 W4 O18 87.3(8) . .
O16 W4 O4 98.0(9) . .
O12 W4 O4 87.7(9) . .
O18 W4 O4 162.6(7) . .
O16 W4 O17 99.6(9) . .
O12 W4 O17 157.1(7) . .
O18 W4 O17 88.7(8) . .
O4 W4 O17 89.5(8) . .
O16 W4 O19 173.4(9) . .
O12 W4 O19 83.3(7) . .
O18 W4 O19 81.9(7) . .
O4 W4 O19 81.0(6) . .
O17 W4 O19 73.9(7) . .
O20 W5 O21 103.6(9) . .
O20 W5 O8 99.1(9) . .
O21 W5 O8 87.1(7) . .
O20 W5 O17 95.8(9) . .
O21 W5 O17 160.6(8) . .
O8 W5 O17 89.0(8) . .
O20 W5 O22 97.4(8) . .
O21 W5 O22 89.2(7) . .
O8 W5 O22 163.5(8) . .
O17 W5 O22 89.2(8) . .
O20 W5 O19 171.3(8) . .
O21 W5 O19 85.1(7) . .
O8 W5 O19 81.0(7) . .
O17 W5 O19 75.5(7) . .
O22 W5 O19 82.7(7) . .
O23 W6 O24 99.7(8) . .
O23 W6 O25 98.3(9) . .
O24 W6 O25 89.7(8) . .
O23 W6 O21 102.5(8) . .
O24 W6 O21 157.7(7) . .
O25 W6 O21 89.3(8) . .
O23 W6 O9 98.5(8) . .
O24 W6 O9 90.3(7) . .
O25 W6 O9 162.9(8) . .
O21 W6 O9 84.3(7) . .
O23 W6 O26 172.3(8) . .
O24 W6 O26 73.1(7) . .
O25 W6 O26 84.6(7) . .
O21 W6 O26 84.6(6) . .
O9 W6 O26 79.0(6) . .
O27 W7 O30 99.7(9) . .
O27 W7 O28 103.8(9) . .
O30 W7 O28 156.5(7) . .
O27 W7 O13 99.3(10) . .
O30 W7 O13 90.4(8) . .
O28 W7 O13 87.0(8) . .
O27 W7 O29 97.0(10) . .
O30 W7 O29 91.6(7) . .
O28 W7 O29 84.4(8) . .
O13 W7 O29 163.0(8) . .
O27 W7 O31 172.6(8) . .
O30 W7 O31 73.5(6) . .
O28 W7 O31 83.0(6) . .
O13 W7 O31 83.9(7) . .
O29 W7 O31 80.6(6) . .
O32 W8 O33 98.7(9) . .
O32 W8 O28 105.1(9) . .
O33 W8 O28 156.2(7) . .
O32 W8 O34 99.2(8) . .
O33 W8 O34 87.9(8) . .
O28 W8 O34 88.1(8) . .
O32 W8 O18 98.1(9) . .
O33 W8 O18 89.1(8) . .
O28 W8 O18 87.8(8) . .
O34 W8 O18 162.7(7) . .
O32 W8 O35 172.5(9) . .
O33 W8 O35 73.8(7) . .
O28 W8 O35 82.4(7) . .
O34 W8 O35 80.9(7) . .
O18 W8 O35 81.9(7) . .
O36 W9 O37 102.3(8) . .
O36 W9 O38 96.2(8) . .
O37 W9 O38 88.3(7) . .
O36 W9 O22 99.6(8) . .
O37 W9 O22 89.2(7) . .
O38 W9 O22 164.2(7) . .
O36 W9 O33 99.9(8) . .
O37 W9 O33 157.7(7) . .
O38 W9 O33 88.1(8) . .
O22 W9 O33 88.3(8) . .
O36 W9 O35 173.2(8) . .
O37 W9 O35 84.1(6) . .
O38 W9 O35 81.6(7) . .
O22 W9 O35 82.7(7) . .
O33 W9 O35 73.7(7) . .
O39 W10 O40 101.6(7) . .
O39 W10 O25 98.5(9) . .
O40 W10 O25 92.5(8) . .
O39 W10 O41 97.0(8) . .
O40 W10 O41 90.1(7) . .
O25 W10 O41 163.4(8) . .
O39 W10 O37 102.5(7) . .
O40 W10 O37 155.5(7) . .
O25 W10 O37 88.6(7) . .
O41 W10 O37 82.4(7) . .
O39 W10 O42 173.3(7) . .
O40 W10 O42 72.2(6) . .
O25 W10 O42 84.2(7) . .
O41 W10 O42 81.0(6) . .
O37 W10 O42 83.6(6) . .
O43 W11 O45 99.7(9) . .
O43 W11 O29 103.1(9) . .
O45 W11 O29 92.3(8) . .
O43 W11 O34 102.6(8) . .
O45 W11 O34 157.6(8) . .
O29 W11 O34 83.9(8) . .
O43 W11 O44 98.5(10) . .
O45 W11 O44 88.4(8) . .
O29 W11 O44 158.0(8) . .
O34 W11 O44 87.1(8) . .
O43 W11 O46 170.6(8) . .
O45 W11 O46 73.1(7) . .
O29 W11 O46 83.6(7) . .
O34 W11 O46 84.5(7) . .
O44 W11 O46 75.6(8) . .
O47 W12 O48 98.2(9) . .
O47 W12 O41 102.0(9) . .
O48 W12 O41 93.3(8) . .
O47 W12 O38 102.6(8) . .
O48 W12 O38 159.1(8) . .
O41 W12 O38 83.6(7) . .
O47 W12 O44 100.1(9) . .
O48 W12 O44 89.4(8) . .
O41 W12 O44 157.0(8) . .
O38 W12 O44 85.9(7) . .
O47 W12 O46 171.8(8) . .
O48 W12 O46 75.7(7) . .
O41 W12 O46 83.9(7) . .
O38 W12 O46 83.5(6) . .
O44 W12 O46 74.7(7) . .
O47 W12 Na3 48.8(8) . .
O48 W12 Na3 110.2(6) . .
O41 W12 Na3 54.9(6) . .
O38 W12 Na3 84.8(6) . .
O44 W12 Na3 144.0(6) . .
O46 W12 Na3 138.2(5) . .
O63 W13 O65 103.6(10) . .
O63 W13 O67 101.5(11) . .
O65 W13 O67 154.8(10) . .
O63 W13 O64 100.4(10) . .
O65 W13 O64 85.8(10) . .
O67 W13 O64 87.3(10) . .
O63 W13 O66 103.1(9) . .
O65 W13 O66 82.8(9) . .
O67 W13 O66 94.0(9) . .
O64 W13 O66 155.7(9) . .
O63 W13 O68 171.7(9) . .
O65 W13 O68 81.7(8) . .
O67 W13 O68 73.1(9) . .
O64 W13 O68 73.3(7) . .
O66 W13 O68 83.9(7) . .
O69 W14 O71 101.7(10) . .
O69 W14 O70 103.6(10) . .
O71 W14 O70 82.4(9) . .
O69 W14 O72 99.8(10) . .
O71 W14 O72 158.4(8) . .
O70 W14 O72 92.0(10) . .
O69 W14 O64 99.1(10) . .
O71 W14 O64 89.2(9) . .
O70 W14 O64 157.0(8) . .
O72 W14 O64 87.9(10) . .
O69 W14 O68 171.5(10) . .
O71 W14 O68 83.4(7) . .
O70 W14 O68 83.7(7) . .
O72 W14 O68 75.3(8) . .
O64 W14 O68 74.0(7) . .
O73 W15 O76 102.8(9) . .
O73 W15 O74 101.0(8) . .
O76 W15 O74 156.1(7) . .
O73 W15 O75 96.5(9) . .
O76 W15 O75 91.1(8) . .
O74 W15 O75 88.9(9) . .
O73 W15 O70 98.9(8) . .
O76 W15 O70 90.8(8) . .
O74 W15 O70 82.9(9) . .
O75 W15 O70 163.7(8) . .
O73 W15 O77 175.8(8) . .
O76 W15 O77 73.1(7) . .
O74 W15 O77 83.1(6) . .
O75 W15 O77 83.2(7) . .
O70 W15 O77 81.9(7) . .
O78 W16 O80 96.0(12) . .
O78 W16 O74 106.3(9) . .
O80 W16 O74 90.2(10) . .
O78 W16 O79 94.6(10) . .
O80 W16 O79 89.2(10) . .
O74 W16 O79 159.1(8) . .
O78 W16 O71 101.0(11) . .
O80 W16 O71 162.9(9) . .
O74 W16 O71 83.7(9) . .
O79 W16 O71 90.7(9) . .
O78 W16 O81 169.0(9) . .
O80 W16 O81 83.8(8) . .
O74 W16 O81 84.7(7) . .
O79 W16 O81 74.5(8) . .
O71 W16 O81 79.8(7) . .
O82 W17 O85 100.0(10) . .
O82 W17 O83 105.0(9) . .
O85 W17 O83 88.6(9) . .
O82 W17 O79 96.6(9) . .
O85 W17 O79 89.2(9) . .
O83 W17 O79 158.4(9) . .
O82 W17 O65 101.2(9) . .
O85 W17 O65 158.8(8) . .
O83 W17 O65 86.3(9) . .
O79 W17 O65 88.1(9) . .
O82 W17 O81 170.7(8) . .
O85 W17 O81 81.9(8) . .
O83 W17 O81 84.1(7) . .
O79 W17 O81 74.3(8) . .
O65 W17 O81 77.2(7) . .
O84 W18 O87 97.8(11) . .
O84 W18 O86 101.6(9) . .
O87 W18 O86 90.3(8) . .
O84 W18 O83 102.0(9) . .
O87 W18 O83 87.5(9) . .
O86 W18 O83 156.4(8) . .
O84 W18 O66 100.5(10) . .
O87 W18 O66 160.8(8) . .
O86 W18 O66 92.0(8) . .
O83 W18 O66 82.8(9) . .
O84 W18 O88 173.6(8) . .
O87 W18 O88 83.0(7) . .
O86 W18 O88 72.0(7) . .
O83 W18 O88 84.4(7) . .
O66 W18 O88 79.6(7) . .
O89 W19 O75 98.4(11) . .
O89 W19 O92 102.2(10) . .
O75 W19 O92 93.4(9) . .
O89 W19 O90 99.8(9) . .
O75 W19 O90 88.0(8) . .
O92 W19 O90 157.5(8) . .
O89 W19 O91 96.2(10) . .
O75 W19 O91 164.2(9) . .
O92 W19 O91 89.4(9) . .
O90 W19 O91 83.5(8) . .
O89 W19 O93 176.0(9) . .
O75 W19 O93 83.4(7) . .
O92 W19 O93 74.0(7) . .
O90 W19 O93 83.8(7) . .
O91 W19 O93 82.5(6) . .
O94 W20 O90 103.7(10) . .
O94 W20 O95 98.2(10) . .
O90 W20 O95 158.1(8) . .
O94 W20 O96 98.4(11) . .
O90 W20 O96 87.6(9) . .
O95 W20 O96 90.3(10) . .
O94 W20 O80 98.3(11) . .
O90 W20 O80 88.8(9) . .
O95 W20 O80 87.0(10) . .
O96 W20 O80 163.3(9) . .
O94 W20 O97 172.1(10) . .
O90 W20 O97 84.0(7) . .
O95 W20 O97 74.2(8) . .
O96 W20 O97 79.9(8) . .
O80 W20 O97 83.5(8) . .
O98 W21 O99 103.5(10) . .
O98 W21 O100 99.2(10) . .
O99 W21 O100 85.5(9) . .
O98 W21 O85 98.8(10) . .
O99 W21 O85 90.0(9) . .
O100 W21 O85 162.0(9) . .
O98 W21 O95 100.1(10) . .
O99 W21 O95 156.4(9) . .
O100 W21 O95 89.4(10) . .
O85 W21 O95 87.7(10) . .
O98 W21 O97 172.9(9) . .
O99 W21 O97 83.4(7) . .
O100 W21 O97 79.5(8) . .
O85 W21 O97 82.6(8) . .
O95 W21 O97 73.0(8) . .
O101 W22 O103 105.3(9) . .
O101 W22 O102 96.2(10) . .
O103 W22 O102 93.0(9) . .
O101 W22 O99 100.7(9) . .
O103 W22 O99 153.8(8) . .
O102 W22 O99 80.5(9) . .
O101 W22 O87 99.4(10) . .
O103 W22 O87 90.9(8) . .
O102 W22 O87 162.3(7) . .
O99 W22 O87 88.5(8) . .
O101 W22 O104 174.0(8) . .
O103 W22 O104 69.9(7) . .
O102 W22 O104 80.7(8) . .
O99 W22 O104 83.9(7) . .
O87 W22 O104 84.4(7) . .
O105 W23 O107 100.3(9) . .
O105 W23 O91 101.4(9) . .
O107 W23 O91 94.6(9) . .
O105 W23 O96 100.7(9) . .
O107 W23 O96 158.9(9) . .
O91 W23 O96 83.2(9) . .
O105 W23 O106 99.4(10) . .
O107 W23 O106 87.6(10) . .
O91 W23 O106 158.4(9) . .
O96 W23 O106 87.1(10) . .
O105 W23 O108 173.0(9) . .
O107 W23 O108 76.8(8) . .
O91 W23 O108 85.3(7) . .
O96 W23 O108 82.1(8) . .
O106 W23 O108 74.2(7) . .
O109 W24 O110 98.6(10) . .
O109 W24 O102 104.9(10) . .
O110 W24 O102 95.0(9) . .
O109 W24 O106 96.7(10) . .
O110 W24 O106 88.5(10) . .
O102 W24 O106 157.3(8) . .
O109 W24 O100 102.6(10) . .
O110 W24 O100 158.8(8) . .
O102 W24 O100 80.9(9) . .
O106 W24 O100 87.8(10) . .
O109 W24 O108 168.7(10) . .
O110 W24 O108 76.7(8) . .
O102 W24 O108 85.8(8) . .
O106 W24 O108 73.1(8) . .
O100 W24 O108 82.2(8) . .
O49 Nb1 O51 103.2(8) . .
O49 Nb1 O50 105.0(11) . .
O51 Nb1 O50 88.8(7) . .
O49 Nb1 O5 99.5(8) . .
O51 Nb1 O5 157.1(8) . .
O50 Nb1 O5 88.9(7) . .
O49 Nb1 O10 99.3(11) . .
O51 Nb1 O10 89.0(7) . .
O50 Nb1 O10 155.5(8) . .
O5 Nb1 O10 83.8(7) . .
O49 Nb1 O6 167.1(9) . .
O51 Nb1 O6 85.9(6) . .
O50 Nb1 O6 84.2(7) . .
O5 Nb1 O6 71.2(7) . .
O10 Nb1 O6 71.3(7) . .
O49 Nb1 Na1 20.3(8) . .
O51 Nb1 Na1 91.9(5) . .
O50 Nb1 Na1 88.1(6) . .
O5 Nb1 Na1 110.8(6) . .
O10 Nb1 Na1 116.4(6) . .
O6 Nb1 Na1 172.0(4) . .
O53 Nb2 O52 103.1(7) . .
O53 Nb2 O50 87.9(7) . .
O52 Nb2 O50 94.1(8) . .
O53 Nb2 O54 93.8(7) . .
O52 Nb2 O54 93.8(8) . .
O50 Nb2 O54 171.4(8) . .
O53 Nb2 O14 160.0(7) . .
O52 Nb2 O14 96.7(7) . .
O50 Nb2 O14 88.1(7) . .
O54 Nb2 O14 87.4(7) . .
O53 Nb2 O15 85.8(7) . .
O52 Nb2 O15 170.7(6) . .
O50 Nb2 O15 83.5(7) . .
O54 Nb2 O15 88.2(7) . .
O14 Nb2 O15 74.3(6) . .
O55 Nb3 O56 97.5(7) . .
O55 Nb3 O53 104.2(8) . .
O56 Nb3 O53 93.0(7) . .
O55 Nb3 O24 96.9(8) . .
O56 Nb3 O24 90.4(8) . .
O53 Nb3 O24 158.0(7) . .
O55 Nb3 O51 91.8(7) . .
O56 Nb3 O51 170.6(7) . .
O53 Nb3 O51 84.3(7) . .
O24 Nb3 O51 88.9(7) . .
O55 Nb3 O26 168.5(7) . .
O56 Nb3 O26 89.3(6) . .
O53 Nb3 O26 84.6(7) . .
O24 Nb3 O26 73.7(7) . .
O51 Nb3 O26 81.6(6) . .
O57 Nb4 O58 103.3(8) . .
O57 Nb4 O40 99.4(8) . .
O58 Nb4 O40 156.1(7) . .
O57 Nb4 O56 99.7(7) . .
O58 Nb4 O56 92.5(7) . .
O40 Nb4 O56 90.8(7) . .
O57 Nb4 O59 91.2(8) . .
O58 Nb4 O59 84.0(7) . .
O40 Nb4 O59 88.4(7) . .
O56 Nb4 O59 169.1(7) . .
O57 Nb4 O42 169.6(7) . .
O58 Nb4 O42 84.8(6) . .
O40 Nb4 O42 71.8(6) . .
O56 Nb4 O42 86.3(6) . .
O59 Nb4 O42 83.1(7) . .
O58 Nb5 O54 95.6(7) . .
O58 Nb5 O60 103.3(7) . .
O54 Nb5 O60 93.2(8) . .
O58 Nb5 O61 88.8(8) . .
O54 Nb5 O61 172.2(8) . .
O60 Nb5 O61 92.0(8) . .
O58 Nb5 O30 163.0(7) . .
O54 Nb5 O30 87.2(7) . .
O60 Nb5 O30 93.3(7) . .
O61 Nb5 O30 86.8(8) . .
O58 Nb5 O31 86.9(7) . .
O54 Nb5 O31 88.1(7) . .
O60 Nb5 O31 169.5(7) . .
O61 Nb5 O31 85.8(7) . .
O30 Nb5 O31 76.4(6) . .
O62 Nb6 O59 103.6(8) . .
O62 Nb6 O61 100.3(9) . .
O59 Nb6 O61 90.6(8) . .
O62 Nb6 O45 100.0(9) . .
O59 Nb6 O45 156.4(8) . .
O61 Nb6 O45 86.3(8) . .
O62 Nb6 O48 101.8(8) . .
O59 Nb6 O48 89.7(8) . .
O61 Nb6 O48 157.2(7) . .
O45 Nb6 O48 84.4(8) . .
O62 Nb6 O46 170.5(8) . .
O59 Nb6 O46 84.8(7) . .
O61 Nb6 O46 83.8(7) . .
O45 Nb6 O46 71.5(7) . .
O48 Nb6 O46 73.5(6) . .
O62 Nb6 Na4 16.7(7) . .
O59 Nb6 Na4 94.3(6) . .
O61 Nb6 Na4 86.6(5) . .
O45 Nb6 Na4 108.9(6) . .
O48 Nb6 Na4 116.1(5) . .
O46 Nb6 Na4 170.3(5) . .
O111 Nb7 O112 105.8(9) . .
O111 Nb7 O113 100.0(12) . .
O112 Nb7 O113 89.9(8) . .
O111 Nb7 O67 98.8(10) . .
O112 Nb7 O67 155.4(9) . .
O113 Nb7 O67 87.8(8) . .
O111 Nb7 O72 101.5(12) . .
O112 Nb7 O72 89.9(9) . .
O113 Nb7 O72 157.6(9) . .
O67 Nb7 O72 83.2(9) . .
O111 Nb7 O68 168.5(9) . .
O112 Nb7 O68 84.2(8) . .
O113 Nb7 O68 85.4(7) . .
O67 Nb7 O68 71.2(9) . .
O72 Nb7 O68 72.3(8) . .
O111 Nb7 Na4 17.7(9) . .
O112 Nb7 Na4 94.8(6) . .
O113 Nb7 Na4 86.3(6) . .
O67 Nb7 Na4 109.5(8) . .
O72 Nb7 Na4 116.0(7) . .
O68 Nb7 Na4 171.6(4) . .
O121 Nb8 O114 103.4(7) . .
O121 Nb8 O115 100.7(8) . .
O114 Nb8 O115 89.7(7) . .
O121 Nb8 O76 97.9(7) . .
O114 Nb8 O76 158.1(7) . .
O115 Nb8 O76 91.5(7) . .
O121 Nb8 O112 91.3(8) . .
O114 Nb8 O112 86.0(7) . .
O115 Nb8 O112 167.9(8) . .
O76 Nb8 O112 88.3(8) . .
O121 Nb8 O77 169.5(7) . .
O114 Nb8 O77 85.2(7) . .
O115 Nb8 O77 85.2(7) . .
O76 Nb8 O77 73.1(6) . .
O112 Nb8 O77 83.2(7) . .
O60 Nb9 O114 104.8(7) . .
O60 Nb9 O116 95.1(8) . .
O114 Nb9 O116 94.5(7) . .
O60 Nb9 O113 91.6(7) . .
O114 Nb9 O113 89.0(7) . .
O116 Nb9 O113 171.5(8) . .
O60 Nb9 O86 92.8(8) . .
O114 Nb9 O86 162.2(7) . .
O116 Nb9 O86 86.7(7) . .
O113 Nb9 O86 87.6(8) . .
O60 Nb9 O88 166.6(7) . .
O114 Nb9 O88 88.1(7) . .
O116 Nb9 O88 87.4(7) . .
O113 Nb9 O88 84.9(7) . .
O86 Nb9 O88 74.2(7) . .
O122 Nb10 O115 100.2(8) . .
O122 Nb10 O117 103.4(7) . .
O115 Nb10 O117 91.2(7) . .
O122 Nb10 O92 99.1(8) . .
O115 Nb10 O92 93.2(8) . .
O117 Nb10 O92 155.9(8) . .
O122 Nb10 O118 93.6(8) . .
O115 Nb10 O118 166.1(8) . .
O117 Nb10 O118 83.6(7) . .
O92 Nb10 O118 86.5(8) . .
O122 Nb10 O93 171.6(7) . .
O115 Nb10 O93 84.5(7) . .
O117 Nb10 O93 83.4(7) . .
O92 Nb10 O93 73.5(7) . .
O118 Nb10 O93 82.1(7) . .
O117 Nb11 O52 103.8(8) . .
O117 Nb11 O119 87.9(8) . .
O52 Nb11 O119 93.0(7) . .
O117 Nb11 O116 95.8(7) . .
O52 Nb11 O116 94.8(8) . .
O119 Nb11 O116 170.3(8) . .
O117 Nb11 O103 159.1(8) . .
O52 Nb11 O103 96.7(8) . .
O119 Nb11 O103 87.1(8) . .
O116 Nb11 O103 86.3(8) . .
O117 Nb11 O104 86.4(7) . .
O52 Nb11 O104 169.0(7) . .
O119 Nb11 O104 83.3(7) . .
O116 Nb11 O104 88.0(8) . .
O103 Nb11 O104 72.9(7) . .
O118 Nb12 O120 102.2(9) . .
O118 Nb12 O119 89.4(7) . .
O120 Nb12 O119 101.9(8) . .
O118 Nb12 O110 155.8(8) . .
O120 Nb12 O110 102.0(8) . .
O119 Nb12 O110 87.5(8) . .
O118 Nb12 O107 90.2(7) . .
O120 Nb12 O107 102.1(9) . .
O119 Nb12 O107 155.6(7) . .
O110 Nb12 O107 82.9(8) . .
O118 Nb12 O108 84.2(7) . .
O120 Nb12 O108 170.8(8) . .
O119 Nb12 O108 84.6(7) . .
O110 Nb12 O108 71.6(7) . .
O107 Nb12 O108 71.0(8) . .
O118 Nb12 Na1 93.2(6) . .
O120 Nb12 Na1 16.9(7) . .
O119 Nb12 Na1 87.6(5) . .
O110 Nb12 Na1 110.7(6) . .
O107 Nb12 Na1 116.9(6) . .
O108 Nb12 Na1 171.8(6) . .
O124 Nb13 O125 93.8(8) . .
O124 Nb13 O121 172.5(5) . .
O125 Nb13 O121 91.6(7) . .
O124 Nb13 O57 89.9(7) . .
O125 Nb13 O57 173.6(8) . .
O121 Nb13 O57 84.3(7) . .
O124 Nb13 O123 94.1(9) . .
O125 Nb13 O123 92.4(9) . .
O121 Nb13 O123 90.9(8) . .
O57 Nb13 O123 92.6(9) . .
O124 Nb13 O126 87.3(7) . .
O125 Nb13 O126 87.0(7) . .
O121 Nb13 O126 87.8(7) . .
O57 Nb13 O126 88.0(7) . .
O123 Nb13 O126 178.5(9) . .
O125 Nb14 O127 95.5(7) 2 .
O125 Nb14 O126 89.5(8) 2 .
O127 Nb14 O126 88.7(7) . .
O125 Nb14 O122 174.6(8) 2 .
O127 Nb14 O122 88.8(7) . .
O126 Nb14 O122 87.3(8) . .
O125 Nb14 O55 89.2(7) 2 .
O127 Nb14 O55 174.8(6) . .
O126 Nb14 O55 89.0(7) . .
O122 Nb14 O55 86.4(7) . .
O125 Nb14 O128 90.0(11) 2 .
O127 Nb14 O128 90.1(8) . .
O126 Nb14 O128 178.6(9) . .
O122 Nb14 O128 93.3(11) . .
O55 Nb14 O128 92.3(8) . .
O26 P1 O15 111.9(9) . .
O26 P1 O19 112.3(10) . .
O15 P1 O19 113.4(10) . .
O26 P1 O6 106.3(9) . .
O15 P1 O6 105.9(9) . .
O19 P1 O6 106.5(9) . .
O35 P2 O42 112.1(10) . .
O35 P2 O31 112.1(10) . .
O42 P2 O31 110.7(9) . .
O35 P2 O46 108.6(10) . .
O42 P2 O46 107.0(9) . .
O31 P2 O46 106.0(10) . .
O77 P3 O81 113.7(11) . .
O77 P3 O68 106.1(11) . .
O81 P3 O68 105.7(11) . .
O77 P3 O88 112.2(10) . .
O81 P3 O88 111.9(10) . .
O68 P3 O88 106.5(11) . .
O97 P4 O93 112.7(11) . .
O97 P4 O104 114.1(12) . .
O93 P4 O104 111.5(11) . .
O97 P4 O108 104.8(12) . .
O93 P4 O108 107.6(11) . .
O104 P4 O108 105.3(11) . .
O120 Na1 O49 151.5(11) . .
O120 Na1 O2W 85.1(8) . .
O49 Na1 O2W 81.9(7) . .
O120 Na1 O11W 78.0(10) . .
O49 Na1 O11W 76.2(10) . .
O2W Na1 O11W 87.1(10) . .
O120 Na1 Nb12 15.6(6) . .
O49 Na1 Nb12 136.9(8) . .
O2W Na1 Nb12 73.0(5) . .
O11W Na1 Nb12 68.2(7) . .
O120 Na1 Nb1 136.1(7) . .
O49 Na1 Nb1 16.5(6) . .
O2W Na1 Nb1 69.1(5) . .
O11W Na1 Nb1 66.3(7) . .
Nb12 Na1 Nb1 120.9(3) . .
O124 Na2 O40 84.5(4) . .
O124 Na2 O40 84.5(4) . 2
O40 Na2 O40 168.9(9) . 2
O36 Na3 O20 105.8(7) 5_556 5_556
O36 Na3 O47 118.8(7) 5_556 .
O20 Na3 O47 76.4(7) 5_556 .
O36 Na3 O39 68.0(6) 5_556 .
O20 Na3 O39 172.1(7) 5_556 .
O47 Na3 O39 110.7(6) . .
O36 Na3 O41 96.0(6) 5_556 .
O20 Na3 O41 132.7(7) 5_556 .
O47 Na3 O41 56.3(5) . .
O39 Na3 O41 54.4(5) . .
O36 Na3 W12 106.1(5) 5_556 .
O20 Na3 W12 102.0(6) 5_556 .
O47 Na3 W12 26.2(4) . .
O39 Na3 W12 84.8(4) . .
O41 Na3 W12 30.8(4) . .
O62 Na4 O111 149.3(11) . .
O62 Na4 O1W 81.2(8) . .
O111 Na4 O1W 83.6(9) . .
O62 Na4 Nb7 134.6(7) . .
O111 Na4 Nb7 15.6(7) . .
O1W Na4 Nb7 71.3(5) . .
O62 Na4 Nb6 14.7(6) . .
O111 Na4 Nb6 135.1(9) . .
O1W Na4 Nb6 70.5(5) . .
Nb7 Na4 Nb6 120.1(3) . .
O127 Na5 O92 85.6(6) . .
O127 Na5 O92 85.6(6) . 2
O92 Na5 O92 171.3(11) . 2
O30 Na6 O86 109.3(6) . .
O24 Na7 O76 168.7(7) 2 .
O24 Na7 O125 83.2(6) 2 .
O76 Na7 O125 85.5(6) . .
W2 O2 W1 123.5(10) . .
W1 O3 W3 155.4(12) . .
W4 O4 W1 152.6(11) . .
W1 O5 Nb1 121.2(10) . .
P1 O6 Nb1 123.9(9) . .
P1 O6 W1 124.3(10) . .
Nb1 O6 W1 92.7(6) . .
P1 O6 W2 123.1(9) . .
Nb1 O6 W2 92.3(6) . .
W1 O6 W2 91.3(5) . .
W5 O8 W2 151.5(9) . .
W2 O9 W6 154.5(10) . .
W2 O10 Nb1 120.7(9) . .
W4 O12 W3 151.3(12) . .
W3 O13 W7 162.0(11) . .
W3 O14 Nb2 121.4(9) . .
P1 O15 Nb2 130.1(10) . .
P1 O15 W3 126.8(8) . .
Nb2 O15 W3 91.6(6) . .
W5 O17 W4 119.6(10) . .
W4 O18 W8 161.0(12) . .
P1 O19 W5 128.7(10) . .
P1 O19 W4 128.1(10) . .
W5 O19 W4 90.8(5) . .
W5 O20 Na3 113.8(9) . 5_556
W5 O21 W6 151.5(10) . .
W9 O22 W5 160.5(10) . .
W6 O24 Nb3 121.6(9) . .
W6 O24 Na7 120.1(9) . 2
Nb3 O24 Na7 117.8(8) . 2
W6 O25 W10 161.7(11) . .
P1 O26 Nb3 130.0(11) . .
P1 O26 W6 129.1(10) . .
Nb3 O26 W6 91.1(6) . .
W8 O28 W7 151.8(10) . .
W11 O29 W7 154.7(10) . .
W7 O30 Nb5 118.7(9) . .
W7 O30 Na6 133.3(8) . .
Nb5 O30 Na6 107.9(7) . .
P2 O31 Nb5 130.1(10) . .
P2 O31 W7 125.6(9) . .
Nb5 O31 W7 91.3(6) . .
W8 O33 W9 123.0(8) . .
W8 O34 W11 151.0(11) . .
P2 O35 W9 127.5(10) . .
P2 O35 W8 128.9(11) . .
W9 O35 W8 89.4(6) . .
W9 O36 Na3 112.4(9) . 5_556
W9 O37 W10 152.2(9) . .
W9 O38 W12 150.4(10) . .
W10 O39 Na3 107.2(8) . .
W10 O40 Nb4 124.2(8) . .
W10 O40 Na2 123.3(7) . .
Nb4 O40 Na2 112.3(6) . .
W12 O41 W10 155.4(10) . .
W12 O41 Na3 94.3(7) . .
W10 O41 Na3 98.4(7) . .
P2 O42 Nb4 128.6(10) . .
P2 O42 W10 128.3(9) . .
Nb4 O42 W10 91.2(6) . .
W12 O44 W11 120.5(11) . .
W11 O45 Nb6 123.8(11) . .
P2 O46 Nb6 126.9(9) . .
P2 O46 W11 124.9(9) . .
Nb6 O46 W11 91.6(6) . .
P2 O46 W12 122.9(10) . .
Nb6 O46 W12 90.6(6) . .
W11 O46 W12 89.2(6) . .
W12 O47 Na3 105.0(9) . .
W12 O48 Nb6 120.2(9) . .
Nb1 O49 Na1 143.2(14) . .
Nb1 O50 Nb2 146.0(10) . .
Nb1 O51 Nb3 148.1(9) . .
Nb11 O52 Nb2 151.5(10) . .
Nb2 O53 Nb3 152.8(10) . .
Nb5 O54 Nb2 152.2(9) . .
Nb3 O55 Nb14 152.1(10) . .
Nb3 O56 Nb4 157.1(9) . .
Nb4 O57 Nb13 150.5(10) . .
Nb5 O58 Nb4 152.4(10) . .
Nb6 O59 Nb4 148.6(10) . .
Nb9 O60 Nb5 148.9(11) . .
Nb6 O61 Nb5 141.0(11) . .
Nb6 O62 Na4 148.6(12) . .
W13 O64 W14 123.2(10) . .
W13 O65 W17 153.5(12) . .
W18 O66 W13 157.7(12) . .
W13 O67 Nb7 125.4(14) . .
P3 O68 Nb7 125.8(11) . .
P3 O68 W14 125.8(11) . .
Nb7 O68 W14 91.7(6) . .
P3 O68 W13 123.0(10) . .
Nb7 O68 W13 90.4(7) . .
W14 O68 W13 89.4(6) . .
W14 O70 W15 153.1(11) . .
W14 O71 W16 156.1(12) . .
W14 O72 Nb7 120.8(12) . .
W16 O74 W15 153.5(12) . .
W19 O75 W15 161.8(12) . .
W15 O76 Nb8 122.5(9) . .
W15 O76 Na7 121.9(8) . .
Nb8 O76 Na7 115.4(8) . .
P3 O77 Nb8 128.6(11) . .
P3 O77 W15 127.7(9) . .
Nb8 O77 W15 91.0(6) . .
W16 O79 W17 119.6(11) . .
W16 O80 W20 159.4(14) . .
P3 O81 W17 130.8(11) . .
P3 O81 W16 127.4(10) . .
W17 O81 W16 91.2(6) . .
W18 O83 W17 151.8(12) . .
W17 O85 W21 161.1(11) . .
W18 O86 Nb9 120.2(10) . .
W18 O86 Na6 132.2(8) . .
Nb9 O86 Na6 107.5(8) . .
W18 O87 W22 163.3(11) . .
P3 O88 Nb9 128.8(10) . .
P3 O88 W18 127.4(10) . .
Nb9 O88 W18 93.2(6) . .
W20 O90 W19 150.8(11) . .
W23 O91 W19 153.7(11) . .
W19 O92 Nb10 121.0(10) . .
W19 O92 Na5 126.9(8) . .
Nb10 O92 Na5 112.0(8) . .
P4 O93 Nb10 129.1(10) . .
P4 O93 W19 127.6(10) . .
Nb10 O93 W19 90.5(6) . .
W20 O95 W21 122.9(11) . .
W23 O96 W20 152.1(12) . .
P4 O97 W20 129.0(12) . .
P4 O97 W21 129.7(11) . .
W20 O97 W21 89.9(6) . .
W21 O99 W22 155.4(13) . .
W21 O100 W24 152.3(12) . .
W22 O102 W24 156.3(10) . .
W22 O103 Nb11 124.1(9) . .
P4 O104 Nb11 131.3(13) . .
P4 O104 W22 127.4(11) . .
Nb11 O104 W22 92.7(6) . .
W23 O106 W24 121.8(10) . .
W23 O107 Nb12 121.3(10) . .
P4 O108 W23 126.3(10) . .
P4 O108 W24 125.0(13) . .
W23 O108 W24 90.8(7) . .
P4 O108 Nb12 123.2(11) . .
W23 O108 Nb12 90.8(9) . .
W24 O108 Nb12 90.3(7) . .
W24 O110 Nb12 121.4(10) . .
Nb7 O111 Na4 146.7(15) . .
Nb7 O112 Nb8 147.9(10) . .
Nb7 O113 Nb9 143.0(10) . .
Nb8 O114 Nb9 150.0(9) . .
Nb10 O115 Nb8 161.3(10) . .
Nb9 O116 Nb11 151.5(9) . .
Nb11 O117 Nb10 154.0(11) . .
Nb12 O118 Nb10 149.5(10) . .
Nb11 O119 Nb12 144.0(9) . .
Nb12 O120 Na1 147.5(12) . .
Nb8 O121 Nb13 151.9(10) . .
Nb10 O122 Nb14 152.0(10) . .
Nb13 O124 Nb13 142.5(14) . 2
Nb13 O124 Na2 108.7(7) . .
Nb13 O124 Na2 108.7(7) 2 .
Nb14 O125 Nb13 140.4(10) 2 .
Nb14 O125 Na7 112.1(7) 2 .
Nb13 O125 Na7 107.5(8) . .
Nb14 O126 Nb13 140.5(10) . .
Nb14 O127 Nb14 139.4(15) 2 .
Nb14 O127 Na5 110.3(7) 2 .
Nb14 O127 Na5 110.3(7) . .

loop_
_geom_bond_atom_site_label_1
_geom_bond_atom_site_label_2
_geom_bond_distance
_geom_bond_site_symmetry_2
W1 O1 1.699(19) .
W1 O5 1.84(2) .
W1 O3 1.848(19) .
W1 O4 1.922(19) .
W1 O2 1.94(2) .
W1 O6 2.358(16) .
W2 O7 1.712(19) .
W2 O10 1.81(2) .
W2 O9 1.900(15) .
W2 O2 1.913(19) .
W2 O8 1.937(19) .
W2 O6 2.385(17) .
W3 O11 1.69(2) .
W3 O14 1.835(16) .
W3 O13 1.90(2) .
W3 O12 1.937(17) .
W3 O3 1.979(19) .
W3 O15 2.433(16) .
W4 O16 1.714(19) .
W4 O12 1.866(17) .
W4 O18 1.883(19) .
W4 O4 1.890(19) .
W4 O17 1.97(2) .
W4 O19 2.368(16) .
W5 O20 1.75(2) .
W5 O21 1.872(15) .
W5 O8 1.891(18) .
W5 O17 1.910(17) .
W5 O22 1.923(18) .
W5 O19 2.344(17) .
W6 O23 1.713(17) .
W6 O24 1.891(17) .
W6 O25 1.906(16) .
W6 O21 1.918(15) .
W6 O9 1.933(15) .
W6 O26 2.383(17) .
W7 O27 1.68(2) .
W7 O30 1.857(16) .
W7 O28 1.905(17) .
W7 O13 1.922(19) .
W7 O29 1.95(2) .
W7 O31 2.466(17) .
W8 O32 1.739(19) .
W8 O33 1.892(19) .
W8 O28 1.894(18) .
W8 O34 1.893(18) .
W8 O18 1.919(19) .
W8 O35 2.396(18) .
W9 O36 1.760(19) .
W9 O37 1.823(17) .
W9 O38 1.893(17) .
W9 O22 1.898(17) .
W9 O33 1.929(18) .
W9 O35 2.376(19) .
W10 O39 1.691(18) .
W10 O40 1.849(15) .
W10 O25 1.922(17) .
W10 O41 1.949(19) .
W10 O37 1.960(16) .
W10 O42 2.377(16) .
W11 O43 1.748(17) .
W11 O45 1.865(19) .
W11 O29 1.89(2) .
W11 O34 1.935(17) .
W11 O44 1.954(19) .
W11 O46 2.393(17) .
W12 O47 1.679(19) .
W12 O48 1.854(18) .
W12 O41 1.882(18) .
W12 O38 1.936(16) .
W12 O44 1.95(2) .
W12 O46 2.433(17) .
W12 Na3 3.668(11) .
W13 O63 1.70(2) .
W13 O65 1.77(3) .
W13 O67 1.81(2) .
W13 O64 1.91(2) .
W13 O66 1.912(18) .
W13 O68 2.43(2) .
W14 O69 1.752(18) .
W14 O71 1.84(2) .
W14 O70 1.85(2) .
W14 O72 1.87(2) .
W14 O64 1.94(2) .
W14 O68 2.382(16) .
W15 O73 1.72(2) .
W15 O76 1.862(18) .
W15 O74 1.95(2) .
W15 O75 1.99(2) .
W15 O70 1.99(2) .
W15 O77 2.381(17) .
W16 O78 1.70(2) .
W16 O80 1.82(3) .
W16 O74 1.83(2) .
W16 O79 1.92(2) .
W16 O71 1.95(2) .
W16 O81 2.363(17) .
W17 O82 1.74(2) .
W17 O85 1.87(2) .
W17 O83 1.90(2) .
W17 O79 1.97(2) .
W17 O65 2.04(2) .
W17 O81 2.333(19) .
W18 O84 1.66(2) .
W18 O87 1.85(2) .
W18 O86 1.864(18) .
W18 O83 1.89(2) .
W18 O66 1.905(19) .
W18 O88 2.403(18) .
W19 O89 1.70(2) .
W19 O75 1.84(2) .
W19 O92 1.867(19) .
W19 O90 1.93(2) .
W19 O91 1.98(2) .
W19 O93 2.387(18) .
W20 O94 1.73(2) .
W20 O90 1.869(19) .
W20 O95 1.88(2) .
W20 O96 1.913(19) .
W20 O80 1.99(3) .
W20 O97 2.375(19) .
W21 O98 1.71(2) .
W21 O99 1.858(19) .
W21 O100 1.86(2) .
W21 O85 1.93(2) .
W21 O95 1.94(2) .
W21 O97 2.380(19) .
W22 O101 1.71(2) .
W22 O103 1.831(19) .
W22 O102 1.87(2) .
W22 O99 1.910(19) .
W22 O87 1.97(2) .
W22 O104 2.416(19) .
W23 O105 1.77(2) .
W23 O107 1.82(2) .
W23 O91 1.86(2) .
W23 O96 1.911(19) .
W23 O106 1.92(2) .
W23 O108 2.37(2) .
W24 O109 1.79(2) .
W24 O110 1.82(2) .
W24 O102 1.95(2) .
W24 O106 1.96(2) .
W24 O100 1.96(2) .
W24 O108 2.385(18) .
Nb1 O49 1.80(2) .
Nb1 O51 1.877(16) .
Nb1 O50 1.933(18) .
Nb1 O5 2.069(19) .
Nb1 O10 2.116(19) .
Nb1 O6 2.355(18) .
Nb1 Na1 3.780(9) .
Nb2 O53 1.877(17) .
Nb2 O52 1.925(17) .
Nb2 O50 1.942(18) .
Nb2 O54 1.959(17) .
Nb2 O14 2.004(17) .
Nb2 O15 2.237(16) .
Nb3 O55 1.762(16) .
Nb3 O56 1.860(16) .
Nb3 O53 1.892(17) .
Nb3 O24 1.951(18) .
Nb3 O51 2.037(16) .
Nb3 O26 2.315(17) .
Nb4 O57 1.823(18) .
Nb4 O58 1.911(18) .
Nb4 O40 1.950(16) .
Nb4 O56 1.988(17) .
Nb4 O59 2.000(17) .
Nb4 O42 2.324(15) .
Nb5 O58 1.854(18) .
Nb5 O54 1.918(17) .
Nb5 O60 1.965(18) .
Nb5 O61 2.000(17) .
Nb5 O30 2.034(16) .
Nb5 O31 2.213(17) .
Nb6 O62 1.827(18) .
Nb6 O59 1.889(17) .
Nb6 O61 1.949(19) .
Nb6 O45 2.002(19) .
Nb6 O48 2.08(2) .
Nb6 O46 2.366(17) .
Nb6 Na4 3.747(10) .
Nb7 O111 1.83(3) .
Nb7 O112 1.89(2) .
Nb7 O113 1.929(18) .
Nb7 O67 2.026(19) .
Nb7 O72 2.056(18) .
Nb7 O68 2.37(2) .
Nb7 Na4 3.739(12) .
Nb8 O121 1.814(18) .
Nb8 O114 1.897(16) .
Nb8 O115 1.932(18) .
Nb8 O76 1.958(18) .
Nb8 O112 2.014(19) .
Nb8 O77 2.316(17) .
Nb9 O60 1.856(19) .
Nb9 O114 1.898(17) .
Nb9 O116 1.927(19) .
Nb9 O113 1.997(19) .
Nb9 O86 2.004(17) .
Nb9 O88 2.209(16) .
Nb10 O122 1.848(19) .
Nb10 O115 1.892(17) .
Nb10 O117 1.915(19) .
Nb10 O92 1.981(18) .
Nb10 O118 2.007(17) .
Nb10 O93 2.331(18) .
Nb11 O117 1.854(18) .
Nb11 O52 1.880(16) .
Nb11 O119 1.927(17) .
Nb11 O116 1.950(19) .
Nb11 O103 1.958(19) .
Nb11 O104 2.204(18) .
Nb12 O118 1.872(17) .
Nb12 O120 1.87(2) .
Nb12 O119 1.973(18) .
Nb12 O110 2.083(18) .
Nb12 O107 2.097(19) .
Nb12 O108 2.42(2) .
Nb12 Na1 3.754(10) .
Nb13 O124 1.917(8) .
Nb13 O125 1.946(17) .
Nb13 O121 2.003(17) .
Nb13 O57 2.042(18) .
Nb13 O123 2.06(2) .
Nb13 O126 2.08(2) .
Nb14 O125 1.894(18) 2
Nb14 O127 1.917(9) .
Nb14 O126 1.97(2) .
Nb14 O122 1.998(18) .
Nb14 O55 2.033(16) .
Nb14 O128 2.09(2) .
P1 O26 1.515(17) .
P1 O15 1.536(18) .
P1 O19 1.552(17) .
P1 O6 1.625(18) .
P2 O35 1.527(18) .
P2 O42 1.528(17) .
P2 O31 1.536(18) .
P2 O46 1.575(18) .
P3 O77 1.532(19) .
P3 O81 1.56(2) .
P3 O68 1.57(2) .
P3 O88 1.576(18) .
P4 O97 1.509(19) .
P4 O93 1.524(19) .
P4 O104 1.55(2) .
P4 O108 1.57(2) .
Na1 O120 2.04(2) .
Na1 O49 2.19(2) .
Na1 O2W 2.343(19) .
Na1 O11W 2.42(4) .
Na2 O124 2.80(3) .
Na2 O40 2.876(15) .
Na2 O40 2.877(15) 2
Na3 O36 2.73(2) 5_556
Na3 O20 2.79(2) 5_556
Na3 O47 2.86(2) .
Na3 O39 2.96(2) .
Na3 O41 3.01(2) .
Na4 O62 2.07(2) .
Na4 O111 2.07(3) .
Na4 O1W 2.49(2) .
Na5 O127 2.78(3) .
Na5 O92 2.837(19) .
Na5 O92 2.838(19) 2
Na6 O30 2.85(2) .
Na6 O86 2.92(2) .
Na7 O24 2.74(2) 2
Na7 O76 2.778(19) .
Na7 O125 2.82(2) .
O20 Na3 2.79(2) 5_556
O24 Na7 2.74(2) 2
O36 Na3 2.73(2) 5_556
O124 Nb13 1.917(8) 2
O125 Nb14 1.894(18) 2
O127 Nb14 1.917(9) 2
